data_7111745
loop_
_publ_author_name
'Burrows, Andrew D.'
'Frost, Christopher G.'
'Mahon, Mary F.'
'Raithby, Paul R.'
'Richardson, Christopher'
'Stevenson, Anna J.'

_publ_section_title
;
 Solid state interconversion of cages and coordination networks via
 conformational change of a semi-rigid ligand
;
_journal_issue 28
_journal_name_full 'Chemical Communications'
_journal_page_first 5064
_journal_page_last 5066
_journal_paper_doi 10.1039/c0cc00826e
_journal_volume 46
_journal_year 2010
_chemical_formula_sum 'C54 H60 Ag2 Cl2 N6 O14'
_chemical_formula_weight 1303.72
_chemical_name_systematic
;
?
;
_space_group_IT_number 147
_symmetry_cell_setting hexagonal
_symmetry_space_group_name_Hall '-P 3'
_symmetry_space_group_name_H-M 'P -3'
_atom_sites_solution_hydrogens geom
_atom_sites_solution_primary direct
_atom_sites_solution_secondary difmap
_audit_creation_method SHELXL-97
_cell_angle_alpha 90.00
_cell_angle_beta 90.00
_cell_angle_gamma 120.00
_cell_formula_units_Z 1
_cell_length_a 14.8380(3)
_cell_length_b 14.8380(3)
_cell_length_c 7.3050(1)
_cell_measurement_reflns_used 27532
_cell_measurement_temperature 150(2)
_cell_measurement_theta_max 27.485
_cell_measurement_theta_min 2.910
_cell_volume 1392.84(4)
_computing_cell_refinement 'HKL Scalepack (Otwinowski & Minor 1997)'
_computing_data_collection 'Collect (Bruker AXS BV, 1997-2004)'
_computing_data_reduction 'Denzo & Scalepack (Otwinowski & Minor, 1997)'
_computing_molecular_graphics 'ORTEX (P.McArdle, 1995)'
_computing_publication_material 'SHELXL-97/2 (Sheldrick,1997)'
_computing_structure_refinement 'SHELXL-97 (Sheldrick, 1997)'
_computing_structure_solution 'SHELXS-97 (Sheldrick, 1990)'
_diffrn_ambient_temperature 150(2)
_diffrn_measured_fraction_theta_full 0.997
_diffrn_measured_fraction_theta_max 0.997
_diffrn_measurement_device_type '95mm CCD camera on \k-goniostat'
_diffrn_measurement_method CCD
_diffrn_radiation_monochromator graphite
_diffrn_radiation_source 'fine-focus sealed tube'
_diffrn_radiation_type MoK\a
_diffrn_radiation_wavelength 0.71073
_diffrn_reflns_av_R_equivalents 0.0712
_diffrn_reflns_av_sigmaI/netI 0.0455
_diffrn_reflns_limit_h_max 19
_diffrn_reflns_limit_h_min -19
_diffrn_reflns_limit_k_max 18
_diffrn_reflns_limit_k_min -19
_diffrn_reflns_limit_l_max 9
_diffrn_reflns_limit_l_min -9
_diffrn_reflns_number 20782
_diffrn_reflns_theta_full 27.44
_diffrn_reflns_theta_max 27.44
_diffrn_reflns_theta_min 3.91
_exptl_absorpt_coefficient_mu 0.869
_exptl_absorpt_correction_T_max 0.88
_exptl_absorpt_correction_T_min 0.83
_exptl_absorpt_correction_type multi-scan
_exptl_absorpt_process_details
;
multi-scan from symmetry-related measurements
Sortav (Blessing 1995)
;
_exptl_crystal_colour Colourless
_exptl_crystal_density_diffrn 1.554
_exptl_crystal_density_method 'not measured'
_exptl_crystal_description Block
_exptl_crystal_F_000 666
_exptl_crystal_size_max 0.20
_exptl_crystal_size_mid 0.16
_exptl_crystal_size_min 0.16
_refine_diff_density_max 0.921
_refine_diff_density_min -0.564
_refine_diff_density_rms 0.086
_refine_ls_extinction_method none
_refine_ls_goodness_of_fit_ref 1.052
_refine_ls_hydrogen_treatment constr
_refine_ls_matrix_type full
_refine_ls_number_parameters 120
_refine_ls_number_reflns 2127
_refine_ls_number_restraints 0
_refine_ls_restrained_S_all 1.052
_refine_ls_R_factor_all 0.0593
_refine_ls_R_factor_gt 0.0362
_refine_ls_shift/su_max 0.000
_refine_ls_shift/su_mean 0.000
_refine_ls_structure_factor_coef Fsqd
_refine_ls_weighting_details 'calc w=1/[\s^2^(Fo^2^)+(0.0492P)^2^+0.0000P] where P=(Fo^2^+2Fc^2^)/3'
_refine_ls_weighting_scheme calc
_refine_ls_wR_factor_gt 0.0808
_refine_ls_wR_factor_ref 0.0880
_reflns_number_gt 1611
_reflns_number_total 2127
_reflns_threshold_expression >2sigma(I)
_cod_data_source_file C0CC00826Esup1.cif
_cod_data_source_block h08adb03-(Compound_1)
_cod_depositor_comments
;
The following automatic conversions were performed:

'_symmetry_cell_setting' value 'Hexagonal' changed to 'hexagonal'
according to /home/saulius/struct/CIF-dictionaries/cif_core.dic
dictionary named 'cif_core.dic' version 2.4.2 from
2011-04-26.

'_exptl_absorpt_correction_type' value 'Multi-Scan'
changed to 'multi-scan' according to
/home/saulius/struct/CIF-dictionaries/cif_core.dic dictionary named
'cif_core.dic' version 2.4.2 from 2011-04-26.

Automatic conversion script
Id: cif_fix_values 1891 2012-01-12 08:04:46Z andrius 
;
_cod_original_sg_symbol_H-M P-3
_cod_database_code 7111745

loop_
_symmetry_equiv_pos_as_xyz
'x, y, z'
'-y, x-y, z'
'-x+y, -x, z'
'-x, -y, -z'
'y, -x+y, -z'
'x-y, x, -z'

loop_
_atom_site_label
_atom_site_type_symbol
_atom_site_fract_x
_atom_site_fract_y
_atom_site_fract_z
_atom_site_U_iso_or_equiv
_atom_site_adp_type
_atom_site_occupancy
_atom_site_symmetry_multiplicity
_atom_site_calc_flag
_atom_site_refinement_flags
Ag1 Ag 0.0000 0.0000 0.20527(5) 0.03334(15) Uani 1 3 d S
Cl1 Cl 0.3333 0.6667 0.56041(16) 0.0312(3) Uani 1 3 d S
N1 N 0.12427(16) 0.16639(16) 0.2155(3) 0.0346(5) Uani 1 1 d .
O1 O 0.08411(13) 0.23474(14) 0.2108(2) 0.0338(4) Uani 1 1 d .
O2 O 0.28340(15) 0.56110(14) 0.6246(3) 0.0419(5) Uani 1 1 d .
O3 O 0.3333 0.6667 0.3627(5) 0.0479(9) Uani 1 3 d S
C1 C 0.2924(2) 0.1763(2) 0.2599(4) 0.0362(6) Uani 1 1 d .
H1A H 0.2530 0.1037 0.2193 0.054 Uiso 1 1 calc R
H1B H 0.3154 0.1788 0.3866 0.054 Uiso 1 1 calc R
H1C H 0.3533 0.2149 0.1808 0.054 Uiso 1 1 calc R
C2 C 0.22492(19) 0.22420(19) 0.2495(3) 0.0284(6) Uani 1 1 d .
C3 C 0.25373(19) 0.33025(18) 0.2704(3) 0.0254(5) Uani 1 1 d .
C4 C 0.1645(2) 0.3324(2) 0.2439(3) 0.0297(6) Uani 1 1 d .
C5 C 0.1372(2) 0.4158(2) 0.2436(4) 0.0387(7) Uani 1 1 d .
H5A H 0.1909 0.4767 0.3092 0.058 Uiso 1 1 calc R
H5B H 0.0700 0.3907 0.3044 0.058 Uiso 1 1 calc R
H5C H 0.1328 0.4352 0.1171 0.058 Uiso 1 1 calc R
C6 C 0.35933(19) 0.4200(2) 0.3136(3) 0.0309(6) Uani 1 1 d .
H6A H 0.3917 0.3983 0.4095 0.037 Uiso 1 1 calc R
H6B H 0.3514 0.4775 0.3641 0.037 Uiso 1 1 calc R
C7 C 0.43180(18) 0.46011(18) 0.1493(3) 0.0264(6) Uani 1 1 d .
C8 C 0.40583(19) 0.49794(18) -0.0050(3) 0.0294(6) Uani 1 1 d .
H8 H 0.3412 0.4966 -0.0091 0.035 Uiso 1 1 calc R
C9 C 0.4733(2) 0.53724(18) -0.1515(3) 0.0298(6) Uani 1 1 d .
H9 H 0.4546 0.5628 -0.2554 0.036 Uiso 1 1 calc R

loop_
_atom_site_aniso_label
_atom_site_aniso_U_11
_atom_site_aniso_U_22
_atom_site_aniso_U_33
_atom_site_aniso_U_23
_atom_site_aniso_U_13
_atom_site_aniso_U_12
Ag1 0.02546(16) 0.02546(16) 0.0491(3) 0.000 0.000 0.01273(8)
Cl1 0.0240(4) 0.0240(4) 0.0455(6) 0.000 0.000 0.01201(18)
N1 0.0268(12) 0.0229(12) 0.0553(14) 0.0035(10) 0.0010(10) 0.0134(10)
O1 0.0234(10) 0.0250(10) 0.0541(11) 0.0012(8) -0.0002(8) 0.0131(8)
O2 0.0361(11) 0.0251(10) 0.0611(13) 0.0063(9) 0.0062(9) 0.0128(9)
O3 0.0506(14) 0.0506(14) 0.042(2) 0.000 0.000 0.0253(7)
C1 0.0284(15) 0.0275(14) 0.0536(17) 0.0013(12) -0.0019(13) 0.0148(12)
C2 0.0244(13) 0.0245(13) 0.0341(14) 0.0036(11) 0.0016(11) 0.0106(11)
C3 0.0240(13) 0.0224(13) 0.0282(13) 0.0031(10) 0.0035(10) 0.0105(11)
C4 0.0284(14) 0.0259(14) 0.0338(14) 0.0016(11) 0.0029(12) 0.0128(12)
C5 0.0388(16) 0.0333(15) 0.0511(17) -0.0042(13) -0.0035(13) 0.0234(13)
C6 0.0291(14) 0.0279(14) 0.0336(14) -0.0015(11) -0.0026(11) 0.0126(12)
C7 0.0215(12) 0.0158(12) 0.0366(14) -0.0020(10) -0.0040(11) 0.0052(10)
C8 0.0211(13) 0.0225(13) 0.0448(15) -0.0017(11) -0.0042(11) 0.0112(11)
C9 0.0296(14) 0.0217(13) 0.0372(14) 0.0004(11) -0.0079(12) 0.0122(11)

loop_
_atom_type_symbol
_atom_type_description
_atom_type_scat_dispersion_real
_atom_type_scat_dispersion_imag
_atom_type_scat_source
C C 0.0033 0.0016 'International Tables Vol C Tables 4.2.6.8 and 6.1.1.4'
H H 0.0000 0.0000 'International Tables Vol C Tables 4.2.6.8 and 6.1.1.4'
O O 0.0106 0.0060 'International Tables Vol C Tables 4.2.6.8 and 6.1.1.4'
N N 0.0061 0.0033 'International Tables Vol C Tables 4.2.6.8 and 6.1.1.4'
Cl Cl 0.1484 0.1585 'International Tables Vol C Tables 4.2.6.8 and 6.1.1.4'
Ag Ag -0.8971 1.1015 'International Tables Vol C Tables 4.2.6.8 and 6.1.1.4'

loop_
_geom_angle_atom_site_label_1
_geom_angle_atom_site_label_2
_geom_angle_atom_site_label_3
_geom_angle
_geom_angle_site_symmetry_1
_geom_angle_site_symmetry_3
N1 Ag1 N1 119.888(7) . 2
N1 Ag1 N1 119.888(7) . 3
N1 Ag1 N1 119.888(7) 2 3
N1 Ag1 Ag1 91.92(6) . 4
N1 Ag1 Ag1 91.92(6) 2 4
N1 Ag1 Ag1 91.92(6) 3 4
O2 Cl1 O2 109.89(9) 3_565 2_665
O2 Cl1 O2 109.89(9) 3_565 .
O2 Cl1 O2 109.88(9) 2_665 .
O2 Cl1 O3 109.05(9) 3_565 .
O2 Cl1 O3 109.05(9) 2_665 .
O2 Cl1 O3 109.05(9) . .
C2 N1 O1 106.52(19) . .
C2 N1 Ag1 140.10(17) . .
O1 N1 Ag1 112.55(14) . .
C4 O1 N1 107.54(18) . .
C2 C1 H1A 109.5 . .
C2 C1 H1B 109.5 . .
H1A C1 H1B 109.5 . .
C2 C1 H1C 109.5 . .
H1A C1 H1C 109.5 . .
H1B C1 H1C 109.5 . .
N1 C2 C3 110.9(2) . .
N1 C2 C1 120.7(2) . .
C3 C2 C1 128.4(2) . .
C4 C3 C2 104.8(2) . .
C4 C3 C6 127.6(2) . .
C2 C3 C6 127.6(2) . .
C3 C4 O1 110.2(2) . .
C3 C4 C5 134.3(2) . .
O1 C4 C5 115.4(2) . .
C4 C5 H5A 109.5 . .
C4 C5 H5B 109.5 . .
H5A C5 H5B 109.5 . .
C4 C5 H5C 109.5 . .
H5A C5 H5C 109.5 . .
H5B C5 H5C 109.5 . .
C3 C6 C7 113.8(2) . .
C3 C6 H6A 108.8 . .
C7 C6 H6A 108.8 . .
C3 C6 H6B 108.8 . .
C7 C6 H6B 108.8 . .
H6A C6 H6B 107.7 . .
C9 C7 C8 118.5(2) 4_665 .
C9 C7 C6 120.7(2) 4_665 .
C8 C7 C6 120.8(2) . .
C9 C8 C7 120.5(2) . .
C9 C8 H8 119.7 . .
C7 C8 H8 119.7 . .
C8 C9 C7 120.9(2) . 4_665
C8 C9 H9 119.5 . .
C7 C9 H9 119.5 4_665 .

loop_
_geom_bond_atom_site_label_1
_geom_bond_atom_site_label_2
_geom_bond_distance
_geom_bond_site_symmetry_2
Ag1 N1 2.225(2) .
Ag1 N1 2.225(2) 2
Ag1 N1 2.225(2) 3
Ag1 Ag1 2.9990(7) 4
Cl1 O2 1.4358(18) 3_565
Cl1 O2 1.4359(18) 2_665
Cl1 O2 1.4359(18) .
Cl1 O3 1.444(3) .
N1 C2 1.322(3) .
N1 O1 1.410(3) .
O1 C4 1.361(3) .
C1 C2 1.492(3) .
C1 H1A 0.9800 .
C1 H1B 0.9800 .
C1 H1C 0.9800 .
C2 C3 1.418(3) .
C3 C4 1.355(3) .
C3 C6 1.497(3) .
C4 C5 1.481(3) .
C5 H5A 0.9800 .
C5 H5B 0.9800 .
C5 H5C 0.9800 .
C6 C7 1.520(3) .
C6 H6A 0.9900 .
C6 H6B 0.9900 .
C7 C9 1.389(3) 4_665
C7 C8 1.396(3) .
C8 C9 1.380(3) .
C8 H8 0.9500 .
C9 C7 1.389(3) 4_665
C9 H9 0.9500 .
